data_7052219
loop_
_publ_author_name
'Aaker\"oy, Christer B.'
'Scott, Benjamin M. T.'
'Desper, John'

_publ_section_title
;
 How robust is the hydrogen-bonded amide &#x2018;ladder&#x2019; motif?
;
_journal_issue 12
_journal_name_full 'New Journal of Chemistry'
_journal_page_first 2044
_journal_paper_doi 10.1039/b715610c
_journal_volume 31
_journal_year 2007
_chemical_formula_moiety 'C13 H14 Br N3 O'
_chemical_formula_sum 'C13 H14 Br N3 O'
_chemical_formula_weight 308.18
_chemical_name_common
;BS-3-93-3G 3-((4-bromo-3,5-dimethylpyrazol-1-
yl)methyl)benzamide, succinic acid
;
_chemical_name_systematic
;
BS-3-93-3G 3-[(4-bromo-3,5-dimethylpyrazol-1-yl)methyl]benzamide, succinic acid
;
_space_group_IT_number 14
_symmetry_cell_setting monoclinic
_symmetry_space_group_name_Hall '-P 2yn'
_symmetry_space_group_name_H-M 'P 1 21/n 1'
_atom_sites_solution_hydrogens geom
_atom_sites_solution_primary direct
_atom_sites_solution_secondary difmap
_audit_creation_method SHELXL-97
_cell_angle_alpha 90.00
_cell_angle_beta 114.488(6)
_cell_angle_gamma 90.00
_cell_formula_units_Z 4
_cell_length_a 12.437(3)
_cell_length_b 8.8195(17)
_cell_length_c 12.468(2)
_cell_measurement_reflns_used 3973
_cell_measurement_temperature 100(2)
_cell_measurement_theta_max 36.42
_cell_measurement_theta_min 2.93
_cell_volume 1244.6(4)
_computing_cell_refinement 'Bruker SMART'
_computing_data_collection 'Bruker SMART'
_computing_data_reduction 'Bruker SAINT'
_computing_molecular_graphics 'Bruker SHELXTL'
_computing_publication_material 'Bruker SHELXTL'
_computing_structure_refinement 'SHELXL-97 (Sheldrick, 1997)'
_computing_structure_solution 'SHELXS-97 (Sheldrick, 1990)'
_diffrn_ambient_temperature 100(2)
_diffrn_measured_fraction_theta_full 0.974
_diffrn_measured_fraction_theta_max 0.974
_diffrn_measurement_device_type 'CCD area detector'
_diffrn_measurement_method 'phi and omega scans'
_diffrn_radiation_monochromator graphite
_diffrn_radiation_source 'fine-focus sealed tube'
_diffrn_radiation_type MoK\a
_diffrn_radiation_wavelength 0.71073
_diffrn_reflns_av_R_equivalents 0.0353
_diffrn_reflns_av_sigmaI/netI 0.0180
_diffrn_reflns_limit_h_max 19
_diffrn_reflns_limit_h_min -18
_diffrn_reflns_limit_k_max 13
_diffrn_reflns_limit_k_min -12
_diffrn_reflns_limit_l_max 19
_diffrn_reflns_limit_l_min -19
_diffrn_reflns_number 58663
_diffrn_reflns_theta_full 33.14
_diffrn_reflns_theta_max 33.14
_diffrn_reflns_theta_min 2.93
_exptl_absorpt_coefficient_mu 3.294
_exptl_absorpt_correction_T_max 0.6378
_exptl_absorpt_correction_T_min 0.6378
_exptl_absorpt_correction_type none
_exptl_crystal_colour clear
_exptl_crystal_density_diffrn 1.645
_exptl_crystal_density_method 'not measured'
_exptl_crystal_description prism
_exptl_crystal_F_000 624
_exptl_crystal_size_max 0.15
_exptl_crystal_size_mid 0.15
_exptl_crystal_size_min 0.15
_refine_diff_density_max 0.681
_refine_diff_density_min -0.405
_refine_diff_density_rms 0.066
_refine_ls_extinction_method none
_refine_ls_goodness_of_fit_ref 1.026
_refine_ls_hydrogen_treatment mixed
_refine_ls_matrix_type full
_refine_ls_number_parameters 161
_refine_ls_number_reflns 4624
_refine_ls_number_restraints 0
_refine_ls_restrained_S_all 1.026
_refine_ls_R_factor_all 0.0319
_refine_ls_R_factor_gt 0.0234
_refine_ls_shift/su_max 0.002
_refine_ls_shift/su_mean 0.000
_refine_ls_structure_factor_coef Fsqd
_refine_ls_weighting_details 'calc w=1/[\s^2^(Fo^2^)+(0.0300P)^2^+0.6000P] where P=(Fo^2^+2Fc^2^)/3'
_refine_ls_weighting_scheme calc
_refine_ls_wR_factor_gt 0.0588
_refine_ls_wR_factor_ref 0.0622
_reflns_number_gt 3856
_reflns_number_total 4624
_reflns_threshold_expression >2sigma(I)
_cod_data_source_file b715610c.txt
_cod_data_source_block 9
_cod_depositor_comments
;
The following automatic conversions were performed:
'_symmetry_cell_setting' value 'Monoclinic' changed to 'monoclinic'
according to '/home/saulius/struct/CIF-dictionaries/cif_core.dic'
dictionary named 'cif_core.dic' version 2.4.1 from 2010-06-29.

Automatic conversion script
Id: cif_fix_enum 1527 2010-12-29 10:47:43Z saulius 
;
_cod_original_cell_volume 1244.7(4)
_cod_original_sg_symbol_H-M P2(1)/n
_cod_database_code 7052219

loop_
_symmetry_equiv_pos_as_xyz
'x, y, z'
'-x+1/2, y+1/2, -z+1/2'
'-x, -y, -z'
'x-1/2, -y-1/2, z-1/2'

loop_
_atom_site_label
_atom_site_type_symbol
_atom_site_fract_x
_atom_site_fract_y
_atom_site_fract_z
_atom_site_U_iso_or_equiv
_atom_site_adp_type
_atom_site_occupancy
_atom_site_symmetry_multiplicity
_atom_site_calc_flag
_atom_site_refinement_flags
_atom_site_disorder_assembly
_atom_site_disorder_group
Br1 Br 0.302476(10) 0.496716(13) 0.982680(10) 0.01678(4) Uani 1 1 d . . .
N11 N 0.44558(9) 0.51371(11) 0.74885(9) 0.01489(18) Uani 1 1 d . . .
N12 N 0.45061(9) 0.66478(11) 0.77202(8) 0.01621(18) Uani 1 1 d . . .
C13 C 0.40620(10) 0.68105(13) 0.85248(10) 0.0150(2) Uani 1 1 d . . .
C14 C 0.37236(10) 0.53854(13) 0.87865(10) 0.01378(19) Uani 1 1 d . . .
C15 C 0.39866(10) 0.43278(12) 0.81107(10) 0.01370(19) Uiso 1 1 d . . .
C16 C 0.39957(11) 0.83416(14) 0.90041(11) 0.0207(2) Uani 1 1 d . . .
H16A H 0.3549 0.9028 0.8353 0.031 Uiso 1 1 calc R . .
H16B H 0.4796 0.8740 0.9438 0.031 Uiso 1 1 calc R . .
H16C H 0.3599 0.8262 0.9536 0.031 Uiso 1 1 calc R . .
C17 C 0.38786(11) 0.26454(14) 0.80398(11) 0.0188(2) Uiso 1 1 d . . .
H17A H 0.3468 0.2338 0.7213 0.028 Uiso 1 1 calc R . .
H17B H 0.3428 0.2302 0.8479 0.028 Uiso 1 1 calc R . .
H17C H 0.4668 0.2190 0.8380 0.028 Uiso 1 1 calc R . .
C21 C 0.18945(10) 0.47081(13) 0.30734(10) 0.0133(2) Uani 1 1 d . . .
C22 C 0.21148(10) 0.59583(13) 0.38251(10) 0.0161(2) Uani 1 1 d . . .
H22 H 0.1644 0.6846 0.3566 0.019 Uiso 1 1 calc R . .
C23 C 0.30206(10) 0.59044(14) 0.49504(10) 0.0166(2) Uani 1 1 d . . .
H23 H 0.3173 0.6764 0.5451 0.020 Uiso 1 1 calc R . .
C24 C 0.37089(10) 0.46053(13) 0.53536(10) 0.01403(19) Uani 1 1 d . . .
C25 C 0.34541(10) 0.33365(13) 0.46242(10) 0.0155(2) Uani 1 1 d . . .
H25 H 0.3892 0.2428 0.4904 0.019 Uiso 1 1 calc R . .
C26 C 0.25611(10) 0.33916(13) 0.34872(10) 0.0152(2) Uani 1 1 d . . .
H26 H 0.2405 0.2528 0.2990 0.018 Uiso 1 1 calc R . .
C27 C 0.10265(11) 0.47616(13) 0.18049(10) 0.0154(2) Uani 1 1 d . . .
N27 N 0.01778(9) 0.58025(12) 0.14823(9) 0.01691(19) Uani 1 1 d . . .
H27A H -0.0251(14) 0.5863(19) 0.0778(15) 0.020 Uiso 1 1 d . . .
H27B H 0.0105(14) 0.6408(19) 0.1934(15) 0.020 Uiso 1 1 d . . .
O27 O 0.11278(9) 0.38593(12) 0.10901(8) 0.0263(2) Uani 1 1 d . . .
C28 C 0.47569(11) 0.45888(15) 0.65447(10) 0.0171(2) Uani 1 1 d . . .
H28A H 0.5063 0.3540 0.6728 0.021 Uiso 1 1 calc R . .
H28B H 0.5393 0.5231 0.6507 0.021 Uiso 1 1 calc R . .

loop_
_atom_site_aniso_label
_atom_site_aniso_U_11
_atom_site_aniso_U_22
_atom_site_aniso_U_33
_atom_site_aniso_U_23
_atom_site_aniso_U_13
_atom_site_aniso_U_12
Br1 0.01604(6) 0.01972(6) 0.01511(6) 0.00191(4) 0.00700(5) -0.00008(4)
N11 0.0165(4) 0.0164(4) 0.0103(4) -0.0004(3) 0.0041(4) -0.0020(3)
N12 0.0177(4) 0.0154(4) 0.0124(4) 0.0008(3) 0.0031(3) -0.0036(3)
C13 0.0140(5) 0.0150(5) 0.0118(5) 0.0006(4) 0.0012(4) -0.0013(4)
C14 0.0126(5) 0.0161(5) 0.0113(4) 0.0011(4) 0.0036(4) -0.0008(4)
C16 0.0233(6) 0.0152(5) 0.0194(5) -0.0023(4) 0.0046(5) -0.0018(4)
C21 0.0136(5) 0.0152(5) 0.0103(4) 0.0001(4) 0.0043(4) -0.0006(4)
C22 0.0192(5) 0.0140(5) 0.0133(5) -0.0003(4) 0.0049(4) 0.0017(4)
C23 0.0203(5) 0.0146(5) 0.0127(5) -0.0019(4) 0.0046(4) -0.0009(4)
C24 0.0143(5) 0.0172(5) 0.0109(4) 0.0005(4) 0.0056(4) -0.0010(4)
C25 0.0166(5) 0.0154(5) 0.0141(5) 0.0008(4) 0.0060(4) 0.0025(4)
C26 0.0173(5) 0.0140(5) 0.0136(5) -0.0013(4) 0.0056(4) 0.0002(4)
C27 0.0154(5) 0.0163(5) 0.0126(5) -0.0005(4) 0.0040(4) -0.0014(4)
N27 0.0169(4) 0.0189(5) 0.0105(4) -0.0014(4) 0.0013(4) 0.0023(4)
O27 0.0297(5) 0.0286(5) 0.0135(4) -0.0062(4) 0.0018(4) 0.0104(4)
C28 0.0150(5) 0.0232(5) 0.0119(5) -0.0001(4) 0.0043(4) 0.0008(4)

loop_
_atom_type_symbol
_atom_type_description
_atom_type_scat_dispersion_real
_atom_type_scat_dispersion_imag
_atom_type_scat_source
C C 0.0033 0.0016 'International Tables Vol C Tables 4.2.6.8 and 6.1.1.4'
H H 0.0000 0.0000 'International Tables Vol C Tables 4.2.6.8 and 6.1.1.4'
N N 0.0061 0.0033 'International Tables Vol C Tables 4.2.6.8 and 6.1.1.4'
O O 0.0106 0.0060 'International Tables Vol C Tables 4.2.6.8 and 6.1.1.4'
Br Br -0.2901 2.4595 'International Tables Vol C Tables 4.2.6.8 and 6.1.1.4'

loop_
_geom_angle_atom_site_label_1
_geom_angle_atom_site_label_2
_geom_angle_atom_site_label_3
_geom_angle
_geom_angle_site_symmetry_1
_geom_angle_site_symmetry_3
_geom_angle_publ_flag
C15 N11 N12 112.85(10) . . ?
C15 N11 C28 127.21(10) . . ?
N12 N11 C28 119.50(10) . . ?
C13 N12 N11 105.52(9) . . ?
N12 C13 C14 109.53(10) . . ?
N12 C13 C16 120.36(10) . . ?
C14 C13 C16 130.10(11) . . ?
C15 C14 C13 106.98(10) . . ?
C15 C14 Br1 125.70(9) . . ?
C13 C14 Br1 127.31(9) . . ?
N11 C15 C14 105.12(10) . . ?
N11 C15 C17 122.81(10) . . ?
C14 C15 C17 132.01(11) . . ?
C13 C16 H16A 109.5 . . ?
C13 C16 H16B 109.5 . . ?
H16A C16 H16B 109.5 . . ?
C13 C16 H16C 109.5 . . ?
H16A C16 H16C 109.5 . . ?
H16B C16 H16C 109.5 . . ?
C15 C17 H17A 109.5 . . ?
C15 C17 H17B 109.5 . . ?
H17A C17 H17B 109.5 . . ?
C15 C17 H17C 109.5 . . ?
H17A C17 H17C 109.5 . . ?
H17B C17 H17C 109.5 . . ?
C26 C21 C22 119.14(10) . . ?
C26 C21 C27 118.25(10) . . ?
C22 C21 C27 122.46(10) . . ?
C23 C22 C21 120.09(11) . . ?
C23 C22 H22 120.0 . . ?
C21 C22 H22 120.0 . . ?
C22 C23 C24 120.82(11) . . ?
C22 C23 H23 119.6 . . ?
C24 C23 H23 119.6 . . ?
C25 C24 C23 119.04(10) . . ?
C25 C24 C28 120.14(11) . . ?
C23 C24 C28 120.75(11) . . ?
C26 C25 C24 120.40(10) . . ?
C26 C25 H25 119.8 . . ?
C24 C25 H25 119.8 . . ?
C25 C26 C21 120.41(10) . . ?
C25 C26 H26 119.8 . . ?
C21 C26 H26 119.8 . . ?
O27 C27 N27 122.04(11) . . ?
O27 C27 C21 119.62(11) . . ?
N27 C27 C21 118.33(10) . . ?
C27 N27 H27A 116.9(11) . . ?
C27 N27 H27B 123.4(12) . . ?
H27A N27 H27B 119.5(16) . . ?
N11 C28 C24 112.54(10) . . ?
N11 C28 H28A 109.1 . . ?
C24 C28 H28A 109.1 . . ?
N11 C28 H28B 109.1 . . ?
C24 C28 H28B 109.1 . . ?
H28A C28 H28B 107.8 . . ?

loop_
_geom_bond_atom_site_label_1
_geom_bond_atom_site_label_2
_geom_bond_distance
_geom_bond_site_symmetry_2
_geom_bond_publ_flag
Br1 C14 1.8730(12) . ?
N11 C15 1.3517(15) . ?
N11 N12 1.3593(14) . ?
N11 C28 1.4573(16) . ?
N12 C13 1.3384(16) . ?
C13 C14 1.4062(16) . ?
C13 C16 1.4927(17) . ?
C14 C15 1.3841(16) . ?
C15 C17 1.4892(17) . ?
C16 H16A 0.9800 . ?
C16 H16B 0.9800 . ?
C16 H16C 0.9800 . ?
C17 H17A 0.9800 . ?
C17 H17B 0.9800 . ?
C17 H17C 0.9800 . ?
C21 C26 1.3954(16) . ?
C21 C22 1.3987(16) . ?
C21 C27 1.5013(16) . ?
C22 C23 1.3892(16) . ?
C22 H22 0.9500 . ?
C23 C24 1.3934(17) . ?
C23 H23 0.9500 . ?
C24 C25 1.3931(16) . ?
C24 C28 1.5166(16) . ?
C25 C26 1.3929(16) . ?
C25 H25 0.9500 . ?
C26 H26 0.9500 . ?
C27 O27 1.2396(15) . ?
C27 N27 1.3292(16) . ?
N27 H27A 0.819(17) . ?
N27 H27B 0.808(17) . ?
C28 H28A 0.9900 . ?
C28 H28B 0.9900 . ?

loop_
_geom_hbond_atom_site_label_D
_geom_hbond_atom_site_label_H
_geom_hbond_atom_site_label_A
_geom_hbond_distance_DH
_geom_hbond_distance_HA
_geom_hbond_distance_DA
_geom_hbond_angle_DHA
_geom_hbond_site_symmetry_A
N27 H27A O27 0.819(17) 2.137(17) 2.9488(15) 171.0(16) 3_565
N27 H27B N12 0.808(17) 2.249(17) 3.0341(15) 163.9(16) 4_575

loop_
_geom_torsion_atom_site_label_1
_geom_torsion_atom_site_label_2
_geom_torsion_atom_site_label_3
_geom_torsion_atom_site_label_4
_geom_torsion
_geom_torsion_site_symmetry_1
_geom_torsion_site_symmetry_2
_geom_torsion_site_symmetry_3
_geom_torsion_site_symmetry_4
_geom_torsion_publ_flag
C15 N11 N12 C13 0.46(13) . . . . ?
C28 N11 N12 C13 173.33(10) . . . . ?
N11 N12 C13 C14 -0.51(12) . . . . ?
N11 N12 C13 C16 179.12(10) . . . . ?
N12 C13 C14 C15 0.40(13) . . . . ?
C16 C13 C14 C15 -179.19(11) . . . . ?
N12 C13 C14 Br1 -178.64(8) . . . . ?
C16 C13 C14 Br1 1.77(18) . . . . ?
N12 N11 C15 C14 -0.22(13) . . . . ?
C28 N11 C15 C14 -172.41(11) . . . . ?
N12 N11 C15 C17 -177.77(10) . . . . ?
C28 N11 C15 C17 10.04(18) . . . . ?
C13 C14 C15 N11 -0.11(12) . . . . ?
Br1 C14 C15 N11 178.96(8) . . . . ?
C13 C14 C15 C17 177.12(12) . . . . ?
Br1 C14 C15 C17 -3.82(19) . . . . ?
C26 C21 C22 C23 2.73(17) . . . . ?
C27 C21 C22 C23 -172.67(11) . . . . ?
C21 C22 C23 C24 -0.97(18) . . . . ?
C22 C23 C24 C25 -1.94(17) . . . . ?
C22 C23 C24 C28 175.22(11) . . . . ?
C23 C24 C25 C26 3.09(17) . . . . ?
C28 C24 C25 C26 -174.09(11) . . . . ?
C24 C25 C26 C21 -1.33(18) . . . . ?
C22 C21 C26 C25 -1.59(17) . . . . ?
C27 C21 C26 C25 174.00(11) . . . . ?
C26 C21 C27 O27 -18.97(17) . . . . ?
C22 C21 C27 O27 156.47(12) . . . . ?
C26 C21 C27 N27 162.03(11) . . . . ?
C22 C21 C27 N27 -22.53(17) . . . . ?
C15 N11 C28 C24 84.93(14) . . . . ?
N12 N11 C28 C24 -86.80(13) . . . . ?
C25 C24 C28 N11 -132.16(11) . . . . ?
C23 C24 C28 N11 50.71(15) . . . . ?

loop_
_cod_related_entry_id
_cod_related_entry_database
_cod_related_entry_code
1 ChemSpider 21119836
